data_2202088
loop_
_publ_author_name
'Parvez, Masood'
'Clark, Peter D.'
'Yao, Hong'

_publ_section_title
;
 [1,2-Bis(methylthio)ethane-\k^2^<i>S,S</i>']dichlorozinc(II)
;
_journal_issue 6
_journal_name_full 'Acta Crystallographica Section E'
_journal_page_first m313
_journal_page_last m314
_journal_paper_doi 10.1107/S1600536803009498
_journal_volume 59
_journal_year 2003
_chemical_formula_iupac '[Zn Cl2 (C4 H10 S2)]'
_chemical_formula_moiety 'C4 H10 Cl2 S2 Zn'
_chemical_formula_sum 'C4 H10 Cl2 S2 Zn'
_chemical_formula_weight 258.51
_chemical_name_common
;
[1,2-Bis(methylthio)ethane-S,S']dichlorozinc(II)
;
_chemical_name_systematic '[1,2-Bis(methylthio)ethane-S,S']dichlorozinc(II)'
_space_group_IT_number 14
_symmetry_cell_setting monoclinic
_symmetry_space_group_name_Hall '-P 2yn'
_symmetry_space_group_name_H-M 'P 1 21/n 1'
_atom_sites_solution_hydrogens geom
_atom_sites_solution_primary direct
_atom_sites_solution_secondary difmap
_cell_angle_alpha 90.00
_cell_angle_beta 104.984(14)
_cell_angle_gamma 90.00
_cell_formula_units_Z 4
_cell_length_a 7.3110(14)
_cell_length_b 17.5535(15)
_cell_length_c 7.7836(15)
_cell_measurement_reflns_used 25
_cell_measurement_temperature 170(2)
_cell_measurement_theta_max 15.0
_cell_measurement_theta_min 10.0
_cell_volume 964.9(3)
_computing_cell_refinement
;
MSC/AFC Diffractometer Control Software
;
_computing_data_collection
;
MSC/AFC Diffractometer Control Software
(Molecular Structure Corporation, 1988)
;
_computing_data_reduction 'TEXSAN (Molecular Structure Corporation, 1994)'
_computing_molecular_graphics 'ORTEPII (Johnson, 1976)'
_computing_publication_material SHELXL97
_computing_structure_refinement 'SHELXL97 (Sheldrick, 1997)'
_computing_structure_solution 'SAPI91 (Fan, 1991)'
_diffrn_ambient_temperature 170(2)
_diffrn_measured_fraction_theta_full 0.995
_diffrn_measured_fraction_theta_max 0.995
_diffrn_measurement_device_type 'Rigaku AFC-6S'
_diffrn_measurement_method \w/2\q
_diffrn_radiation_monochromator graphite
_diffrn_radiation_source 'fine-focus sealed tube'
_diffrn_radiation_type MoK\a
_diffrn_radiation_wavelength 0.71069
_diffrn_reflns_av_R_equivalents 0.066
_diffrn_reflns_av_sigmaI/netI 0.069
_diffrn_reflns_limit_h_max 8
_diffrn_reflns_limit_h_min 0
_diffrn_reflns_limit_k_max 20
_diffrn_reflns_limit_k_min 0
_diffrn_reflns_limit_l_max 8
_diffrn_reflns_limit_l_min -9
_diffrn_reflns_number 1834
_diffrn_reflns_theta_full 25.0
_diffrn_reflns_theta_max 25.0
_diffrn_reflns_theta_min 3.1
_diffrn_standards_decay_% 4.9
_diffrn_standards_interval_count 200
_diffrn_standards_number 3
_exptl_absorpt_coefficient_mu 3.45
_exptl_absorpt_correction_T_max 0.625
_exptl_absorpt_correction_T_min 0.378
_exptl_absorpt_correction_type empirical
_exptl_absorpt_process_details 'via \y scans (North et al., 1968)'
_exptl_crystal_colour colorless
_exptl_crystal_density_diffrn 1.779
_exptl_crystal_density_meas ?
_exptl_crystal_density_method 'not measured'
_exptl_crystal_description prism
_exptl_crystal_F_000 520
_exptl_crystal_size_max 0.35
_exptl_crystal_size_mid 0.26
_exptl_crystal_size_min 0.15
_refine_diff_density_max 0.62
_refine_diff_density_min -0.80
_refine_ls_extinction_method none
_refine_ls_goodness_of_fit_ref 1.10
_refine_ls_hydrogen_treatment constr
_refine_ls_matrix_type full
_refine_ls_number_parameters 84
_refine_ls_number_reflns 1706
_refine_ls_number_restraints 0
_refine_ls_restrained_S_all 1.10
_refine_ls_R_factor_all 0.088
_refine_ls_R_factor_gt 0.040
_refine_ls_shift/su_max <0.001
_refine_ls_shift/su_mean 0.000
_refine_ls_structure_factor_coef Fsqd
_refine_ls_weighting_details 'calc w = 1/[\s^2^(Fo^2^)+(0.043P)^2^+1.42P] where P = (Fo^2^+2Fc^2^)/3'
_refine_ls_weighting_scheme calc
_refine_ls_wR_factor_gt 0.101
_refine_ls_wR_factor_ref 0.117
_reflns_number_gt 1123
_reflns_number_total 1706
_reflns_threshold_expression I>2\s(I)
_cod_data_source_file na6229.cif
_cod_data_source_block 2
_cod_depositor_comments
;
The following automatic conversions were performed:
'_symmetry_cell_setting' value 'Monoclinic' changed to 'monoclinic'
according to '/home/saulius/struct/CIF-dictionaries/cif_core.dic'
dictionary named 'cif_core.dic' version 2.4.1 from 2010-06-29.

Automatic conversion script
Id: cif_fix_enum 1527 2010-12-29 10:47:43Z saulius 

The following automatic conversions were performed:

'_symmetry_cell_setting' value 'Monoclinic' changed to 'monoclinic'
according to /home/saulius/struct/CIF-dictionaries/cif_core.dic
dictionary named 'cif_core.dic' version 2.4.1 from 2010-06-29.

Automatic conversion script
Id: cif_fix_values 1715 2011-07-08 13:25:40Z adriana 

The following automatic conversions were performed:

'_exptl_crystal_density_meas' value 'not measured' was changed to '?'
- the value is perceived as not measured.

Automatic conversion script
Id: cif_fix_values 3008 2015-01-20 13:52:24Z robertas 
;
_cod_original_sg_symbol_H-M 'P 21/n'
_cod_database_code 2202088
_cod_database_fobs_code 2202088

loop_
_symmetry_equiv_pos_as_xyz
'x, y, z'
'-x+1/2, y+1/2, -z+1/2'
'-x, -y, -z'
'x-1/2, -y-1/2, z-1/2'

loop_
_atom_site_label
_atom_site_fract_x
_atom_site_fract_y
_atom_site_fract_z
_atom_site_U_iso_or_equiv
_atom_site_adp_type
_atom_site_calc_flag
_atom_site_refinement_flags
_atom_site_occupancy
_atom_site_disorder_assembly
_atom_site_disorder_group
_atom_site_type_symbol
Zn1 0.49297(10) 0.10748(4) 0.14492(10) 0.0251(2) Uani d . 1 . . Zn
Cl1 0.7031(2) 0.01441(10) 0.2145(2) 0.0315(4) Uani d . 1 . . Cl
Cl2 0.4900(3) 0.19138(10) -0.0663(2) 0.0363(4) Uani d . 1 . . Cl
S1 0.5219(2) 0.18123(10) 0.4192(2) 0.0278(4) Uani d . 1 . . S
S2 0.1813(2) 0.06779(9) 0.1484(2) 0.0227(4) Uani d . 1 . . S
C1 0.4511(10) 0.2766(4) 0.3401(9) 0.0339(16) Uani d . 1 . . C
H1A 0.3419 0.2737 0.2362 0.051 Uiso calc R 1 . . H
H1B 0.5564 0.3019 0.3067 0.051 Uiso calc R 1 . . H
H1C 0.4167 0.3057 0.4345 0.051 Uiso calc R 1 . . H
C2 0.3094(9) 0.1454(4) 0.4745(8) 0.0267(14) Uani d . 1 . . C
H2A 0.3411 0.0967 0.5396 0.032 Uiso calc R 1 . . H
H2B 0.2722 0.1821 0.5558 0.032 Uiso calc R 1 . . H
C3 0.1402(9) 0.1322(4) 0.3160(8) 0.0293(15) Uani d . 1 . . C
H3A 0.0993 0.1820 0.2591 0.035 Uiso calc R 1 . . H
H3B 0.0345 0.1119 0.3603 0.035 Uiso calc R 1 . . H
C4 0.2174(10) -0.0219(4) 0.2648(10) 0.0329(16) Uani d . 1 . . C
H4A 0.3023 -0.0145 0.3836 0.049 Uiso calc R 1 . . H
H4B 0.2741 -0.0584 0.1984 0.049 Uiso calc R 1 . . H
H4C 0.0955 -0.0416 0.2757 0.049 Uiso calc R 1 . . H

loop_
_atom_site_aniso_label
_atom_site_aniso_U_11
_atom_site_aniso_U_22
_atom_site_aniso_U_33
_atom_site_aniso_U_12
_atom_site_aniso_U_13
_atom_site_aniso_U_23
Zn1 0.0216(4) 0.0266(4) 0.0279(4) 0.0007(3) 0.0078(3) 0.0033(3)
Cl1 0.0241(8) 0.0334(9) 0.0363(9) 0.0076(7) 0.0067(7) 0.0015(7)
Cl2 0.0448(10) 0.0335(10) 0.0300(8) -0.0118(8) 0.0085(7) 0.0050(8)
S1 0.0221(8) 0.0297(9) 0.0263(8) -0.0002(7) -0.0032(6) -0.0022(7)
S2 0.0201(8) 0.0232(8) 0.0230(7) -0.0011(6) 0.0023(6) -0.0010(7)
C1 0.033(4) 0.026(4) 0.040(4) -0.001(3) 0.005(3) -0.005(3)
C2 0.028(3) 0.028(4) 0.024(3) -0.003(3) 0.006(3) -0.002(3)
C3 0.025(3) 0.037(4) 0.026(3) -0.002(3) 0.007(3) -0.004(3)
C4 0.028(4) 0.025(4) 0.044(4) -0.001(3) 0.005(3) 0.005(3)

loop_
_atom_type_symbol
_atom_type_description
_atom_type_scat_dispersion_real
_atom_type_scat_dispersion_imag
_atom_type_scat_source
C C 0.0033 0.0016 'International Tables Vol C Tables 4.2.6.8 and 6.1.1.4'
H H 0.0000 0.0000 'International Tables Vol C Tables 4.2.6.8 and 6.1.1.4'
S S 0.1246 0.1234 'International Tables Vol C Tables 4.2.6.8 and 6.1.1.4'
Cl Cl 0.1484 0.1585 'International Tables Vol C Tables 4.2.6.8 and 6.1.1.4'
Zn Zn 0.2839 1.4301 'International Tables Vol C Tables 4.2.6.8 and 6.1.1.4'

loop_
_geom_angle_atom_site_label_1
_geom_angle_atom_site_label_2
_geom_angle_atom_site_label_3
_geom_angle
_geom_angle_publ_flag
Cl2 Zn1 Cl1 123.28(7) y
Cl2 Zn1 S2 112.21(7) y
Cl1 Zn1 S2 112.69(7) y
Cl2 Zn1 S1 106.14(7) y
Cl1 Zn1 S1 106.13(6) y
S2 Zn1 S1 90.68(6) y
C1 S1 C2 102.3(3) y
C1 S1 Zn1 103.8(2) y
C2 S1 Zn1 97.8(2) y
C4 S2 C3 102.3(3) y
C4 S2 Zn1 104.1(2) y
C3 S2 Zn1 99.4(2) y
S1 C1 H1A 109.5 n
S1 C1 H1B 109.5 n
H1A C1 H1B 109.5 n
S1 C1 H1C 109.5 n
H1A C1 H1C 109.5 n
H1B C1 H1C 109.5 n
C3 C2 S1 115.1(4) n
C3 C2 H2A 108.5 n
S1 C2 H2A 108.5 n
C3 C2 H2B 108.5 n
S1 C2 H2B 108.5 n
H2A C2 H2B 107.5 n
C2 C3 S2 115.3(5) n
C2 C3 H3A 108.4 n
S2 C3 H3A 108.4 n
C2 C3 H3B 108.4 n
S2 C3 H3B 108.4 n
H3A C3 H3B 107.5 n
S2 C4 H4A 109.5 n
S2 C4 H4B 109.5 n
H4A C4 H4B 109.5 n
S2 C4 H4C 109.5 n
H4A C4 H4C 109.5 n
H4B C4 H4C 109.5 n

loop_
_geom_bond_atom_site_label_1
_geom_bond_atom_site_label_2
_geom_bond_site_symmetry_2
_geom_bond_distance
_geom_bond_publ_flag
Zn1 Cl2 . 2.203(2) y
Zn1 Cl1 . 2.212(2) y
Zn1 S2 . 2.390(2) y
Zn1 S1 . 2.459(2) y
S1 C1 . 1.813(7) y
S1 C2 . 1.828(6) y
S2 C4 . 1.801(7) y
S2 C3 . 1.809(7) y
C1 H1A . 0.9800 n
C1 H1B . 0.9800 n
C1 H1C . 0.9800 n
C2 C3 . 1.522(9) n
C2 H2A . 0.9900 n
C2 H2B . 0.9900 n
C3 H3A . 0.9900 n
C3 H3B . 0.9900 n
C4 H4A . 0.9800 n
C4 H4B . 0.9800 n
C4 H4C . 0.9800 n

loop_
_geom_torsion_atom_site_label_1
_geom_torsion_atom_site_label_2
_geom_torsion_atom_site_label_3
_geom_torsion_atom_site_label_4
_geom_torsion
_geom_torsion_publ_flag
Cl2 Zn1 S1 C1 18.6(3) n
Cl1 Zn1 S1 C1 151.3(2) n
S2 Zn1 S1 C1 -94.8(2) n
Cl2 Zn1 S1 C2 123.3(2) n
Cl1 Zn1 S1 C2 -103.9(2) n
S2 Zn1 S1 C2 10.0(2) n
Cl2 Zn1 S2 C4 159.2(3) n
Cl1 Zn1 S2 C4 14.8(3) n
S1 Zn1 S2 C4 -93.1(3) n
Cl2 Zn1 S2 C3 -95.5(2) n
Cl1 Zn1 S2 C3 120.1(2) n
S1 Zn1 S2 C3 12.3(2) n
C1 S1 C2 C3 68.4(6) n
Zn1 S1 C2 C3 -37.6(5) n
S1 C2 C3 S2 57.0(7) n
C4 S2 C3 C2 66.7(6) n
Zn1 S2 C3 C2 -40.1(5) n
